data_4024785
loop_
_publ_author_name
'Thomas E. Storr'
'Christoph G. Baumann'
'Robert J. Thatcher'
'Sara De Ornellas'
'Adrian C. Whitwood'
'Ian J. S. Fairlamb'

_publ_section_title
;
Pd(0)/Cu(I)-Mediated Direct Arylation of 2'-Deoxyadenosines: Mechanistic
Role of Cu(I) and Reactivity Comparisons with Related Purine Nucleosides
;
_journal_name_full 'Journal of Organic Chemistry'
_journal_page_first 5810
_journal_page_last 5821
_journal_paper_doi 10.1021/jo9012282
_journal_volume 74
_journal_year 2009
_chemical_absolute_configuration syn
_chemical_formula_moiety 'C16 H16 N6 O5'
_chemical_formula_sum 'C16 H16 N6 O5'
_chemical_formula_weight 372.35
_chemical_name_systematic
; 
 ? 
;
_space_group_IT_number 4
_symmetry_cell_setting monoclinic
_symmetry_space_group_name_Hall 'P 2yb'
_symmetry_space_group_name_H-M 'P 1 21 1'
_atom_sites_solution_hydrogens geom
_atom_sites_solution_primary direct
_atom_sites_solution_secondary difmap
_audit_creation_date
;
'Thu Aug 14 10:01:43 2008'
;
_audit_creation_method
;
SHELXTL v6.1.4.8 (Bruker AXS) 
&
CrysAlis RED, Oxford Diffraction Ltd.,
Version 1.171.32.24 (release 21-04-2008 CrysAlis171 .NET)
(compiled Apr 21 2008,18:23:10)
;
_cell_angle_alpha 90.0
_cell_angle_beta 103.4584(15)
_cell_angle_gamma 90.0
_cell_formula_units_Z 2
_cell_length_a 11.53458(17)
_cell_length_b 4.57235(6)
_cell_length_c 15.5302(2)
_cell_measurement_reflns_used 5447
_cell_measurement_temperature 120(2)
_cell_measurement_theta_max 70.451
_cell_measurement_theta_min 3.9339
_cell_volume 796.57(2)
_computing_cell_refinement
;
CrysAlis RED, Oxford Diffraction Ltd.,
Version 1.171.32.24 (release 21-04-2008 CrysAlis171 .NET)
(compiled Apr 21 2008,18:23:10)
;
_computing_data_collection
;
CrysAlis CCD, Oxford Diffraction Ltd.,
Version 1.171.32.24 (release 21-04-2008 CrysAlis171 .NET)
(compiled Apr 21 2008,18:23:10)
;
_computing_data_reduction
;
CrysAlis RED, Oxford Diffraction Ltd.,
Version 1.171.32.24 (release 21-04-2008 CrysAlis171 .NET)
(compiled Apr 21 2008,18:23:10)
;
_computing_structure_refinement 'SHELXL-97 (Sheldrick, 1997)'
_computing_structure_solution 'SHELXS-97 (Sheldrick, 1997)'
_diffrn_ambient_temperature 120(2)
_diffrn_detector_area_resol_mean 8.2707
_diffrn_measured_fraction_theta_full 0.982
_diffrn_measured_fraction_theta_max 0.982
_diffrn_measurement_details
;
  1 omega  -38.00   15.00   1.0000   10.0000
omega____ theta____ kappa____ phi______ omega'___ theta'___ frames
    -      -13.7937  -45.0000  150.0000    0.0000    0.0000 53

  2 omega  -60.00   -8.00   1.0000   10.0000
omega____ theta____ kappa____ phi______ omega'___ theta'___ frames
    -       13.7937  -45.0000    0.0000    0.0000    0.0000 52

  3 omega   41.00  101.00   1.0000   10.0000
omega____ theta____ kappa____ phi______ omega'___ theta'___ frames
    -       13.7937    0.0000  300.0000    0.0000    0.0000 60

  4 omega   35.00   88.00   1.0000   10.0000
omega____ theta____ kappa____ phi______ omega'___ theta'___ frames
    -       13.7937   45.0000  150.0000    0.0000    0.0000 53

  5 omega  -20.00   37.00   1.0000   10.0000
omega____ theta____ kappa____ phi______ omega'___ theta'___ frames
    -       13.7937   77.0000    0.0000    0.0000    0.0000 57

  6 omega   30.00   56.00   1.0000   10.0000
omega____ theta____ kappa____ phi______ omega'___ theta'___ frames
    -       13.7937 -158.0000   51.0000    0.0000    0.0000 26

  7 omega  -38.00   14.00   1.0000   10.0000
omega____ theta____ kappa____ phi______ omega'___ theta'___ frames
    -      -13.7937  -45.0000  330.0000    0.0000    0.0000 52

  8 omega -127.00  -14.00   1.0000   20.0000
omega____ theta____ kappa____ phi______ omega'___ theta'___ frames
    -      -93.0000   77.0000  330.0000    0.0000    0.0000 113

  9 omega -118.00  -15.00   1.0000   20.0000
omega____ theta____ kappa____ phi______ omega'___ theta'___ frames
    -      -93.0000  119.0000  154.0000    0.0000    0.0000 103

 10 omega -122.00  -72.00   1.0000   20.0000
omega____ theta____ kappa____ phi______ omega'___ theta'___ frames
    -      -93.0000   40.0000  265.0000    0.0000    0.0000 50

 11 omega -121.00  -19.00   1.0000   20.0000
omega____ theta____ kappa____ phi______ omega'___ theta'___ frames
    -      -93.0000   45.0000  150.0000    0.0000    0.0000 102

 12 omega  121.00  178.00   1.0000   20.0000
omega____ theta____ kappa____ phi______ omega'___ theta'___ frames
    -      100.0000    0.0000    0.0000    0.0000    0.0000 57

 13 omega   21.00  133.00   1.0000   20.0000
omega____ theta____ kappa____ phi______ omega'___ theta'___ frames
    -      100.0000  -77.0000   30.0000    0.0000    0.0000 112

 14 omega   72.00  171.00   1.0000   20.0000
omega____ theta____ kappa____ phi______ omega'___ theta'___ frames
    -      100.0000   45.0000  150.0000    0.0000    0.0000 99

 15 omega   72.00   98.00   1.0000   20.0000
omega____ theta____ kappa____ phi______ omega'___ theta'___ frames
    -      100.0000   45.0000   30.0000    0.0000    0.0000 26

 16 omega  141.00  178.00   1.0000   20.0000
omega____ theta____ kappa____ phi______ omega'___ theta'___ frames
    -      100.0000  119.0000  110.0000    0.0000    0.0000 37

 17 omega  121.00  147.00   1.0000   20.0000
omega____ theta____ kappa____ phi______ omega'___ theta'___ frames
    -      100.0000   45.0000  300.0000    0.0000    0.0000 26

 18 omega   92.00  118.00   1.0000   20.0000
omega____ theta____ kappa____ phi______ omega'___ theta'___ frames
    -      100.0000 -119.0000  205.0000    0.0000    0.0000 26

 19 omega  110.00  137.00   1.0000   20.0000
omega____ theta____ kappa____ phi______ omega'___ theta'___ frames
    -      100.0000 -158.0000   95.0000    0.0000    0.0000 27

 20 omega   75.00  125.00   1.0000   20.0000
omega____ theta____ kappa____ phi______ omega'___ theta'___ frames
    -      100.0000  -45.0000  210.0000    0.0000    0.0000 50

 21 omega   66.00  109.00   1.0000   20.0000
omega____ theta____ kappa____ phi______ omega'___ theta'___ frames
    -      100.0000   77.0000  180.0000    0.0000    0.0000 43

 22 omega   73.00  103.00   1.0000   20.0000
omega____ theta____ kappa____ phi______ omega'___ theta'___ frames
    -      100.0000   45.0000  120.0000    0.0000    0.0000 30

 23 omega   89.00  126.00   1.0000   20.0000
omega____ theta____ kappa____ phi______ omega'___ theta'___ frames
    -      100.0000  -45.0000  150.0000    0.0000    0.0000 37

;
_diffrn_measurement_device_type 'CCD area detector'
_diffrn_measurement_method 'phi and omega scans'
_diffrn_orient_matrix_UB_11 -0.0891108796
_diffrn_orient_matrix_UB_12 0.1245769752
_diffrn_orient_matrix_UB_13 0.0505963233
_diffrn_orient_matrix_UB_21 -0.0489914124
_diffrn_orient_matrix_UB_22 -0.3100497801
_diffrn_orient_matrix_UB_23 0.0078201477
_diffrn_orient_matrix_UB_31 0.0921777956
_diffrn_orient_matrix_UB_32 -0.0434044436
_diffrn_orient_matrix_UB_33 0.0883160503
_diffrn_radiation_monochromator graphite
_diffrn_radiation_source 'Enhance (Cu) X-ray Source'
_diffrn_radiation_type 'Cu K\a'
_diffrn_radiation_wavelength 1.5418
_diffrn_reflns_av_R_equivalents 0.0322
_diffrn_reflns_av_sigmaI/netI 0.0195
_diffrn_reflns_limit_h_max 13
_diffrn_reflns_limit_h_min -13
_diffrn_reflns_limit_k_max 5
_diffrn_reflns_limit_k_min -5
_diffrn_reflns_limit_l_max 18
_diffrn_reflns_limit_l_min -18
_diffrn_reflns_number 5766
_diffrn_reflns_theta_full 70.46
_diffrn_reflns_theta_max 70.451
_diffrn_reflns_theta_min 3.9339
_exptl_absorpt_coefficient_mu 1.006
_exptl_absorpt_correction_T_max 0.932
_exptl_absorpt_correction_T_min 0.268
_exptl_absorpt_correction_type multi-scan
_exptl_absorpt_process_details
;
CrysAlis RED, Oxford Diffraction Ltd.,
Version 1.171.32.24 (release 21-04-2008 CrysAlis171 .NET)
(compiled Apr 21 2008,18:23:10)
Empirical absorption correction using spherical harmonics,
 implemented in SCALE3 ABSPACK scaling algorithm.
;
_exptl_crystal_colour colourless
_exptl_crystal_density_diffrn 1.552
_exptl_crystal_density_method 'not measured'
_exptl_crystal_description plate
_exptl_crystal_F_000 388
_exptl_crystal_size_max 0.32
_exptl_crystal_size_mid 0.16
_exptl_crystal_size_min 0.07
_refine_diff_density_max 0.190
_refine_diff_density_min -0.239
_refine_diff_density_rms 0.057
_refine_ls_abs_structure_details 'Flack H D (1983), Acta Cryst. A39, 876-881'
_refine_ls_abs_structure_Flack 0.13(17)
_refine_ls_extinction_method none
_refine_ls_goodness_of_fit_ref 1.060
_refine_ls_hydrogen_treatment mixed
_refine_ls_matrix_type full
_refine_ls_number_parameters 256
_refine_ls_number_reflns 2907
_refine_ls_number_restraints 1
_refine_ls_restrained_S_all 1.060
_refine_ls_R_factor_all 0.0363
_refine_ls_R_factor_gt 0.0347
_refine_ls_shift/su_max 0.000
_refine_ls_shift/su_mean 0.000
_refine_ls_structure_factor_coef Fsqd
_refine_ls_weighting_details 'calc w=1/[\s^2^(Fo^2^)+(0.0727P)^2^+0.0872P] where P=(Fo^2^+2Fc^2^)/3'
_refine_ls_weighting_scheme calc
_refine_ls_wR_factor_gt 0.0935
_refine_ls_wR_factor_ref 0.0948
_reflns_number_gt 2786
_reflns_number_total 2907
_reflns_threshold_expression >2sigma(I)
_cod_data_source_file jo9012282_si_002_5.cif
_cod_data_source_block ijf0838
_cod_original_sg_symbol_H-M P21
_cod_database_code 4024785

loop_
_symmetry_equiv_pos_as_xyz
'x, y, z'
'-x, y+1/2, -z'

loop_
_atom_site_label
_atom_site_type_symbol
_atom_site_fract_x
_atom_site_fract_y
_atom_site_fract_z
_atom_site_U_iso_or_equiv
_atom_site_adp_type
_atom_site_occupancy
_atom_site_symmetry_multiplicity
_atom_site_calc_flag
_atom_site_refinement_flags
_atom_site_disorder_assembly
_atom_site_disorder_group
C1 C 0.81095(15) 0.0850(4) 0.25179(11) 0.0214(3) Uani 1 1 d . . .
H1 H 0.7725 -0.0623 0.2758 0.026 Uiso 1 1 calc R . .
C2 C 0.82120(14) 0.3769(4) 0.14018(10) 0.0181(3) Uani 1 1 d . . .
C3 C 0.92797(14) 0.4979(4) 0.18648(11) 0.0193(3) Uani 1 1 d . . .
C4 C 0.97282(14) 0.3953(4) 0.27345(10) 0.0192(3) Uani 1 1 d . . .
C5 C 0.88762(15) 0.7003(4) 0.05916(11) 0.0224(4) Uani 1 1 d . . .
H5 H 0.8918 0.8179 0.0111 0.027 Uiso 1 1 calc R . .
C6 C 0.69442(14) 0.4452(4) -0.01397(10) 0.0178(3) Uani 1 1 d . . .
H6 H 0.6451 0.2951 0.0051 0.021 Uiso 1 1 calc R . .
C7 C 0.61626(14) 0.7026(4) -0.05200(11) 0.0188(3) Uani 1 1 d . . .
H7A H 0.6633 0.8758 -0.0559 0.023 Uiso 1 1 calc R . .
H7B H 0.5586 0.7467 -0.0173 0.023 Uiso 1 1 calc R . .
C8 C 0.55620(14) 0.5861(4) -0.14325(11) 0.0185(3) Uani 1 1 d . . .
H8 H 0.5252 0.7441 -0.1849 0.022 Uiso 1 1 calc R . .
C9 C 0.65938(13) 0.4232(4) -0.16884(10) 0.0172(3) Uani 1 1 d . . .
H9 H 0.6288 0.2499 -0.2040 0.021 Uiso 1 1 calc R . .
C10 C 0.72865(15) 0.6117(4) -0.21938(11) 0.0213(3) Uani 1 1 d . . .
H10A H 0.6766 0.6712 -0.2751 0.026 Uiso 1 1 calc R . .
H10B H 0.7558 0.7868 -0.1854 0.026 Uiso 1 1 calc R . .
C11 C 1.14809(14) 0.4023(4) 0.40264(11) 0.0201(3) Uani 1 1 d . . .
C12 C 1.11357(16) 0.1989(4) 0.45922(12) 0.0243(4) Uani 1 1 d . . .
H12 H 1.0362 0.1261 0.4463 0.029 Uiso 1 1 calc R . .
C13 C 1.19499(15) 0.1062(5) 0.53457(11) 0.0254(4) Uani 1 1 d . . .
H13 H 1.1725 -0.0289 0.5724 0.030 Uiso 1 1 calc R . .
C14 C 1.31028(16) 0.2162(5) 0.55317(11) 0.0258(4) Uani 1 1 d . . .
C15 C 1.34578(15) 0.4232(5) 0.49914(11) 0.0258(4) Uani 1 1 d . . .
H15 H 1.4230 0.4973 0.5130 0.031 Uiso 1 1 calc R . .
C16 C 1.26435(15) 0.5168(4) 0.42444(12) 0.0245(4) Uani 1 1 d . . .
H16 H 1.2866 0.6573 0.3881 0.029 Uiso 1 1 calc R . .
N1 N 0.91209(12) 0.1859(3) 0.30465(9) 0.0213(3) Uani 1 1 d . . .
N2 N 0.75805(12) 0.1666(3) 0.16976(9) 0.0199(3) Uani 1 1 d . . .
N3 N 0.79550(12) 0.5103(3) 0.05877(9) 0.0186(3) Uani 1 1 d . . .
N4 N 0.96927(12) 0.7006(4) 0.13378(9) 0.0215(3) Uani 1 1 d . . .
N5 N 1.07568(13) 0.5068(3) 0.32397(10) 0.0213(3) Uani 1 1 d . . .
H5A H 1.108(2) 0.652(7) 0.2950(16) 0.040(7) Uiso 1 1 d . . .
N6 N 1.39762(14) 0.1050(4) 0.62931(10) 0.0297(4) Uani 1 1 d . . .
O1 O 0.73928(10) 0.3335(3) -0.08576(7) 0.0181(3) Uani 1 1 d . . .
O2 O 0.46675(10) 0.3766(3) -0.13826(8) 0.0230(3) Uani 1 1 d . . .
H2 H 0.401(3) 0.488(8) -0.142(2) 0.070(10) Uiso 1 1 d . . .
O3 O 0.82856(11) 0.4602(3) -0.23643(8) 0.0234(3) Uani 1 1 d . . .
H3 H 0.878(2) 0.417(6) -0.1867(16) 0.035(6) Uiso 1 1 d . . .
O4 O 1.36509(14) -0.0696(5) 0.67818(10) 0.0527(5) Uani 1 1 d . . .
O5 O 1.50078(12) 0.1892(5) 0.64132(9) 0.0424(4) Uani 1 1 d . . .

loop_
_atom_site_aniso_label
_atom_site_aniso_U_11
_atom_site_aniso_U_22
_atom_site_aniso_U_33
_atom_site_aniso_U_23
_atom_site_aniso_U_13
_atom_site_aniso_U_12
C1 0.0187(8) 0.0218(8) 0.0234(8) 0.0026(7) 0.0043(6) -0.0011(7)
C2 0.0172(8) 0.0179(8) 0.0183(8) 0.0001(7) 0.0025(6) 0.0017(7)
C3 0.0155(7) 0.0198(8) 0.0219(8) -0.0025(6) 0.0030(6) -0.0004(6)
C4 0.0165(7) 0.0202(8) 0.0206(8) -0.0021(7) 0.0036(6) 0.0017(7)
C5 0.0217(8) 0.0243(8) 0.0209(8) 0.0010(7) 0.0041(6) -0.0049(7)
C6 0.0153(7) 0.0200(8) 0.0168(7) -0.0019(6) 0.0014(6) -0.0013(6)
C7 0.0184(8) 0.0165(7) 0.0213(7) -0.0011(7) 0.0038(6) 0.0024(7)
C8 0.0152(7) 0.0176(7) 0.0218(8) 0.0020(6) 0.0027(6) 0.0022(6)
C9 0.0157(7) 0.0171(8) 0.0165(7) -0.0001(6) -0.0008(6) 0.0028(7)
C10 0.0205(8) 0.0212(8) 0.0229(8) 0.0058(7) 0.0069(6) 0.0066(7)
C11 0.0184(8) 0.0214(9) 0.0191(8) -0.0040(7) 0.0018(6) 0.0011(7)
C12 0.0186(8) 0.0287(9) 0.0238(8) -0.0006(8) 0.0015(6) -0.0024(7)
C13 0.0229(9) 0.0308(9) 0.0209(8) 0.0019(7) 0.0017(7) -0.0015(7)
C14 0.0217(8) 0.0339(10) 0.0202(8) -0.0044(8) 0.0017(6) 0.0032(8)
C15 0.0171(8) 0.0335(10) 0.0244(8) -0.0029(8) 0.0002(7) -0.0026(7)
C16 0.0209(8) 0.0287(9) 0.0229(8) -0.0006(7) 0.0033(7) -0.0022(8)
N1 0.0182(7) 0.0237(7) 0.0206(7) 0.0012(6) 0.0016(5) -0.0016(6)
N2 0.0158(6) 0.0220(7) 0.0210(6) 0.0003(6) 0.0023(5) -0.0014(6)
N3 0.0166(7) 0.0203(7) 0.0181(7) 0.0006(5) 0.0023(5) -0.0031(6)
N4 0.0186(7) 0.0228(7) 0.0220(7) 0.0010(6) 0.0028(5) -0.0031(6)
N5 0.0185(7) 0.0232(7) 0.0203(7) 0.0003(6) 0.0006(6) -0.0022(6)
N6 0.0230(8) 0.0433(10) 0.0206(7) -0.0010(7) 0.0009(6) 0.0032(7)
O1 0.0165(6) 0.0200(6) 0.0167(5) 0.0011(4) 0.0013(4) 0.0041(5)
O2 0.0148(6) 0.0231(6) 0.0303(6) 0.0006(5) 0.0035(5) -0.0001(5)
O3 0.0198(6) 0.0294(7) 0.0215(6) 0.0030(5) 0.0058(5) 0.0079(5)
O4 0.0384(8) 0.0701(13) 0.0399(9) 0.0253(9) -0.0107(6) -0.0071(9)
O5 0.0197(6) 0.0764(12) 0.0278(7) 0.0044(8) -0.0010(5) 0.0021(8)

loop_
_atom_type_symbol
_atom_type_description
_atom_type_scat_dispersion_real
_atom_type_scat_dispersion_imag
_atom_type_scat_source
C C 0.0181 0.0091 'International Tables Vol C Tables 4.2.6.8 and 6.1.1.4'
H H 0.0000 0.0000 'International Tables Vol C Tables 4.2.6.8 and 6.1.1.4'
N N 0.0311 0.0180 'International Tables Vol C Tables 4.2.6.8 and 6.1.1.4'
O O 0.0492 0.0322 'International Tables Vol C Tables 4.2.6.8 and 6.1.1.4'

loop_
_geom_angle_atom_site_label_1
_geom_angle_atom_site_label_2
_geom_angle_atom_site_label_3
_geom_angle
_geom_angle_site_symmetry_1
_geom_angle_site_symmetry_3
_geom_angle_publ_flag
N2 C1 N1 128.92(17) . . ?
N2 C1 H1 115.5 . . ?
N1 C1 H1 115.5 . . ?
N2 C2 N3 127.74(15) . . ?
N2 C2 C3 126.27(15) . . ?
N3 C2 C3 105.97(15) . . ?
C2 C3 N4 110.16(15) . . ?
C2 C3 C4 116.56(15) . . ?
N4 C3 C4 133.28(15) . . ?
N1 C4 N5 121.19(15) . . ?
N1 C4 C3 118.52(15) . . ?
N5 C4 C3 120.29(16) . . ?
N4 C5 N3 113.61(15) . . ?
N4 C5 H5 123.2 . . ?
N3 C5 H5 123.2 . . ?
O1 C6 N3 108.02(12) . . ?
O1 C6 C7 105.30(13) . . ?
N3 C6 C7 116.13(14) . . ?
O1 C6 H6 109.1 . . ?
N3 C6 H6 109.1 . . ?
C7 C6 H6 109.1 . . ?
C6 C7 C8 101.04(13) . . ?
C6 C7 H7A 111.6 . . ?
C8 C7 H7A 111.6 . . ?
C6 C7 H7B 111.6 . . ?
C8 C7 H7B 111.6 . . ?
H7A C7 H7B 109.4 . . ?
O2 C8 C7 111.32(13) . . ?
O2 C8 C9 107.66(13) . . ?
C7 C8 C9 101.48(12) . . ?
O2 C8 H8 112.0 . . ?
C7 C8 H8 112.0 . . ?
C9 C8 H8 112.0 . . ?
O1 C9 C10 108.52(12) . . ?
O1 C9 C8 106.02(12) . . ?
C10 C9 C8 113.14(13) . . ?
O1 C9 H9 109.7 . . ?
C10 C9 H9 109.7 . . ?
C8 C9 H9 109.7 . . ?
O3 C10 C9 111.58(14) . . ?
O3 C10 H10A 109.3 . . ?
C9 C10 H10A 109.3 . . ?
O3 C10 H10B 109.3 . . ?
C9 C10 H10B 109.3 . . ?
H10A C10 H10B 108.0 . . ?
N5 C11 C12 125.31(15) . . ?
N5 C11 C16 115.26(16) . . ?
C12 C11 C16 119.43(15) . . ?
C13 C12 C11 119.84(16) . . ?
C13 C12 H12 120.1 . . ?
C11 C12 H12 120.1 . . ?
C12 C13 C14 119.56(17) . . ?
C12 C13 H13 120.2 . . ?
C14 C13 H13 120.2 . . ?
C13 C14 C15 121.63(16) . . ?
C13 C14 N6 119.42(18) . . ?
C15 C14 N6 118.92(16) . . ?
C16 C15 C14 118.74(16) . . ?
C16 C15 H15 120.6 . . ?
C14 C15 H15 120.6 . . ?
C15 C16 C11 120.76(17) . . ?
C15 C16 H16 119.6 . . ?
C11 C16 H16 119.6 . . ?
C4 N1 C1 118.49(14) . . ?
C1 N2 C2 111.22(15) . . ?
C5 N3 C2 106.05(13) . . ?
C5 N3 C6 127.88(14) . . ?
C2 N3 C6 125.96(14) . . ?
C5 N4 C3 104.20(14) . . ?
C4 N5 C11 129.89(16) . . ?
C4 N5 H5A 112.4(16) . . ?
C11 N5 H5A 116.5(16) . . ?
O4 N6 O5 122.73(17) . . ?
O4 N6 C14 118.65(16) . . ?
O5 N6 C14 118.62(17) . . ?
C6 O1 C9 108.72(11) . . ?
C8 O2 H2 103(2) . . ?
C10 O3 H3 110.1(16) . . ?

loop_
_geom_bond_atom_site_label_1
_geom_bond_atom_site_label_2
_geom_bond_distance
_geom_bond_site_symmetry_2
_geom_bond_publ_flag
C1 N2 1.331(2) . ?
C1 N1 1.342(2) . ?
C1 H1 0.9300 . ?
C2 N2 1.350(2) . ?
C2 N3 1.373(2) . ?
C2 C3 1.388(2) . ?
C3 N4 1.392(2) . ?
C3 C4 1.410(2) . ?
C4 N1 1.342(2) . ?
C4 N5 1.360(2) . ?
C5 N4 1.312(2) . ?
C5 N3 1.372(2) . ?
C5 H5 0.9300 . ?
C6 O1 1.4283(19) . ?
C6 N3 1.4530(19) . ?
C6 C7 1.516(2) . ?
C6 H6 0.9800 . ?
C7 C8 1.522(2) . ?
C7 H7A 0.9700 . ?
C7 H7B 0.9700 . ?
C8 O2 1.423(2) . ?
C8 C9 1.533(2) . ?
C8 H8 0.9800 . ?
C9 O1 1.4589(18) . ?
C9 C10 1.513(2) . ?
C9 H9 0.9800 . ?
C10 O3 1.421(2) . ?
C10 H10A 0.9700 . ?
C10 H10B 0.9700 . ?
C11 N5 1.394(2) . ?
C11 C12 1.399(3) . ?
C11 C16 1.406(2) . ?
C12 C13 1.386(2) . ?
C12 H12 0.9300 . ?
C13 C14 1.388(3) . ?
C13 H13 0.9300 . ?
C14 C15 1.388(3) . ?
C14 N6 1.455(2) . ?
C15 C16 1.380(3) . ?
C15 H15 0.9300 . ?
C16 H16 0.9300 . ?
N5 H5A 0.92(3) . ?
N6 O4 1.219(3) . ?
N6 O5 1.223(2) . ?
O2 H2 0.91(4) . ?
O3 H3 0.87(3) . ?

loop_
_geom_hbond_atom_site_label_D
_geom_hbond_atom_site_label_H
_geom_hbond_atom_site_label_A
_geom_hbond_distance_DH
_geom_hbond_distance_HA
_geom_hbond_distance_DA
_geom_hbond_angle_DHA
_geom_hbond_site_symmetry_A
N5 H5A O3 0.92(3) 1.92(3) 2.840(2) 178(3) 2_755
O2 H2 N2 0.91(4) 1.96(4) 2.8514(19) 168(3) 2_655
O3 H3 N4 0.87(3) 2.02(3) 2.7674(19) 144(2) 2_745

loop_
_geom_torsion_atom_site_label_1
_geom_torsion_atom_site_label_2
_geom_torsion_atom_site_label_3
_geom_torsion_atom_site_label_4
_geom_torsion
_geom_torsion_site_symmetry_1
_geom_torsion_site_symmetry_2
_geom_torsion_site_symmetry_3
_geom_torsion_site_symmetry_4
_geom_torsion_publ_flag
N2 C2 C3 N4 177.75(15) . . . . ?
N3 C2 C3 N4 -1.08(19) . . . . ?
N2 C2 C3 C4 -1.6(3) . . . . ?
N3 C2 C3 C4 179.58(14) . . . . ?
C2 C3 C4 N1 1.6(2) . . . . ?
N4 C3 C4 N1 -177.58(17) . . . . ?
C2 C3 C4 N5 -178.68(15) . . . . ?
N4 C3 C4 N5 2.2(3) . . . . ?
O1 C6 C7 C8 39.20(15) . . . . ?
N3 C6 C7 C8 158.63(13) . . . . ?
C6 C7 C8 O2 74.75(15) . . . . ?
C6 C7 C8 C9 -39.56(15) . . . . ?
O2 C8 C9 O1 -89.73(14) . . . . ?
C7 C8 C9 O1 27.27(15) . . . . ?
O2 C8 C9 C10 151.44(13) . . . . ?
C7 C8 C9 C10 -91.56(16) . . . . ?
O1 C9 C10 O3 58.42(17) . . . . ?
C8 C9 C10 O3 175.80(13) . . . . ?
N5 C11 C12 C13 178.30(17) . . . . ?
C16 C11 C12 C13 -1.9(3) . . . . ?
C11 C12 C13 C14 0.0(3) . . . . ?
C12 C13 C14 C15 1.6(3) . . . . ?
C12 C13 C14 N6 -176.19(17) . . . . ?
C13 C14 C15 C16 -1.1(3) . . . . ?
N6 C14 C15 C16 176.66(17) . . . . ?
C14 C15 C16 C11 -0.9(3) . . . . ?
N5 C11 C16 C15 -177.81(16) . . . . ?
C12 C11 C16 C15 2.3(3) . . . . ?
N5 C4 N1 C1 179.82(16) . . . . ?
C3 C4 N1 C1 -0.4(2) . . . . ?
N2 C1 N1 C4 -1.0(3) . . . . ?
N1 C1 N2 C2 1.1(3) . . . . ?
N3 C2 N2 C1 178.90(16) . . . . ?
C3 C2 N2 C1 0.3(2) . . . . ?
N4 C5 N3 C2 -0.3(2) . . . . ?
N4 C5 N3 C6 -176.63(16) . . . . ?
N2 C2 N3 C5 -177.97(17) . . . . ?
C3 C2 N3 C5 0.85(18) . . . . ?
N2 C2 N3 C6 -1.6(3) . . . . ?
C3 C2 N3 C6 177.22(15) . . . . ?
O1 C6 N3 C5 59.5(2) . . . . ?
C7 C6 N3 C5 -58.5(2) . . . . ?
O1 C6 N3 C2 -116.10(17) . . . . ?
C7 C6 N3 C2 125.95(17) . . . . ?
N3 C5 N4 C3 -0.3(2) . . . . ?
C2 C3 N4 C5 0.86(19) . . . . ?
C4 C3 N4 C5 -179.95(19) . . . . ?
N1 C4 N5 C11 14.1(3) . . . . ?
C3 C4 N5 C11 -165.62(16) . . . . ?
C12 C11 N5 C4 -18.1(3) . . . . ?
C16 C11 N5 C4 162.06(17) . . . . ?
C13 C14 N6 O4 -4.5(3) . . . . ?
C15 C14 N6 O4 177.6(2) . . . . ?
C13 C14 N6 O5 175.02(18) . . . . ?
C15 C14 N6 O5 -2.8(3) . . . . ?
N3 C6 O1 C9 -147.32(13) . . . . ?
C7 C6 O1 C9 -22.63(16) . . . . ?
C10 C9 O1 C6 118.63(14) . . . . ?
C8 C9 O1 C6 -3.21(16) . . . . ?

loop_
_cod_related_entry_id
_cod_related_entry_database
_cod_related_entry_code
1 ChemSpider 9569553
